data_1575050
loop_
_publ_author_name
'Lin, Ziwei'
'Jiang, Yuqing'
'Wang, Fen'
'Huang, Genping'
'Li, Jessica'
'Li, Xingwei'

_publ_section_title
;
 Palladium-catalyzed redox diversified entry to axially chiral styrenes
 <i>via</i> asymmetric olefination with alkynes.
;
_journal_issue 31
_journal_name_full 'Chemical science'
_journal_page_first 14252
_journal_page_last 14261
_journal_paper_doi 10.1039/d5sc04080a
_journal_volume 16
_journal_year 2025
_chemical_absolute_configuration rmad
_chemical_formula_moiety 'C30 H33 N O5 S'
_chemical_formula_sum 'C30 H33 N O5 S'
_chemical_formula_weight 519.666
_space_group_crystal_system orthorhombic
_space_group_IT_number 19
_space_group_name_Hall 'P 2ac 2ab'
_space_group_name_H-M_alt 'P 21 21 21'
_symmetry_Int_Tables_number 19
_atom_sites_solution_primary dual
_audit_block_doi 10.5517/ccdc.csd.cc2m3tzk
_audit_creation_date 2024-05-25
_audit_creation_method
;
Olex2 1.5
(compiled 2023.08.24 svn.re1ec1418 for OlexSys, GUI svn.r6817)
;
_audit_update_record
;
2025-01-14 deposited with the CCDC.	2025-07-03 downloaded from the CCDC.
;
_cell_angle_alpha 90
_cell_angle_beta 90
_cell_angle_gamma 90
_cell_formula_units_Z 4
_cell_length_a 10.0206(9)
_cell_length_b 15.6245(14)
_cell_length_c 17.2804(16)
_cell_measurement_reflns_used 9857
_cell_measurement_temperature 183.00
_cell_measurement_theta_max 68.251
_cell_measurement_theta_min 5.663
_cell_volume 2705.5(4)
_computing_cell_refinement 'SAINT v8.37A (Bruker, 2015)'
_computing_data_reduction 'SAINT v8.37A (Bruker, 2015)'
_computing_molecular_graphics 'Olex2 1.5 (Dolomanov et al., 2009)'
_computing_publication_material 'Olex2 1.5 (Dolomanov et al., 2009)'
_computing_structure_refinement 'olex2.refine 1.5 (Bourhis et al., 2015)'
_computing_structure_solution 'SHELXT 2018/2 (Sheldrick, 2018)'
_diffrn_ambient_temperature 183.00
_diffrn_measured_fraction_theta_full 0.9892
_diffrn_measured_fraction_theta_max 0.9893
_diffrn_measurement_device_type 'Bruker APEX-II CCD'
_diffrn_measurement_method '\f and \w scans'
_diffrn_radiation_type 'Cu K\a'
_diffrn_radiation_wavelength 1.54178
_diffrn_reflns_av_R_equivalents 0.0309
_diffrn_reflns_av_unetI/netI 0.0320
_diffrn_reflns_Laue_measured_fraction_full 0.9892
_diffrn_reflns_Laue_measured_fraction_max 0.9893
_diffrn_reflns_limit_h_max 12
_diffrn_reflns_limit_h_min -9
_diffrn_reflns_limit_k_max 17
_diffrn_reflns_limit_k_min -18
_diffrn_reflns_limit_l_max 18
_diffrn_reflns_limit_l_min -20
_diffrn_reflns_number 19126
_diffrn_reflns_point_group_measured_fraction_full 0.9791
_diffrn_reflns_point_group_measured_fraction_max 0.9786
_diffrn_reflns_theta_full 67.6786
_diffrn_reflns_theta_max 68.26
_diffrn_reflns_theta_min 5.12
_diffrn_source_current 50.0
_diffrn_source_power 2.5
_diffrn_source_voltage 50.0
_diffrn_standards_number 0
_exptl_absorpt_coefficient_mu 1.387
_exptl_absorpt_correction_T_max 0.7531
_exptl_absorpt_correction_T_min 0.6776
_exptl_absorpt_correction_type multi-scan
_exptl_absorpt_process_details
;
SADABS-2016/2 (Bruker,2016/2) was used for absorption correction.
wR2(int) was 0.0709 before and 0.0617 after correction.
The Ratio of minimum to maximum transmission is 0.8997.
The \l/2 correction factor is Not present.
;
_exptl_crystal_colour 'clear light colourless'
_exptl_crystal_colour_lustre clear
_exptl_crystal_colour_modifier light
_exptl_crystal_colour_primary colourless
_exptl_crystal_density_diffrn 1.276
_exptl_crystal_description block
_exptl_crystal_F_000 1108.861
_exptl_crystal_size_max 0.12
_exptl_crystal_size_mid 0.1
_exptl_crystal_size_min 0.1
_refine_diff_density_max 0.2748
_refine_diff_density_min -0.1945
_refine_diff_density_rms 0.0345
_refine_ls_abs_structure_details 'Hooft, R.W.W., Straver, L.H., Spek, A.L. (2010). J. Appl. Cryst., 43, 665-668.'
_refine_ls_abs_structure_Flack 0.038(6)
_refine_ls_d_res_high 0.8299
_refine_ls_d_res_low 8.6402
_refine_ls_goodness_of_fit_ref 1.0479
_refine_ls_hydrogen_treatment constr
_refine_ls_matrix_type full
_refine_ls_number_constraints 52
_refine_ls_number_parameters 340
_refine_ls_number_reflns 4848
_refine_ls_number_restraints 0
_refine_ls_restrained_S_all 1.0479
_refine_ls_R_factor_all 0.0325
_refine_ls_R_factor_gt 0.0318
_refine_ls_shift/su_max -0.0009
_refine_ls_shift/su_mean 0.0000
_refine_ls_structure_factor_coef Fsqd
_refine_ls_weighting_details 'w=1/[\s^2^(Fo^2^)+(0.0486P)^2^+0.6000P] where P=(Fo^2^+2Fc^2^)/3'
_refine_ls_weighting_scheme calc
_refine_ls_wR_factor_gt 0.0867
_refine_ls_wR_factor_ref 0.0874
_reflns_Friedel_coverage 0.965
_reflns_limit_h_max 12
_reflns_limit_h_min -12
_reflns_limit_k_max 18
_reflns_limit_k_min -18
_reflns_limit_l_max 20
_reflns_limit_l_min -20
_reflns_number_gt 4733
_reflns_number_total 4848
_reflns_threshold_expression I>=2u(I)
_cod_data_source_file d5sc04080a2.cif
_cod_data_source_block B
_cod_depositor_comments 'Adding full bibliography for 1575048--1575050.cif.'
_cod_original_sg_symbol_Hall ' P 2ac 2ab'
_cod_database_code 1575050
_olex2_refinement_description
;
1. Fixed Uiso
 At 1.2 times of:
  All C(H) groups, All C(H,H) groups
 At 1.5 times of:
  All C(H,H,H) groups
2.a Ternary CH refined with riding coordinates:
 C00Z(H00Z)
2.b Secondary CH2 refined with riding coordinates:
 C00G(H00b,H00c), C00Y(H00y,H)
2.c Aromatic/amide H refined with riding coordinates:
 C00M(H00M), C00W(H00W), C00R(H00R), C00J(H00J), C00Q(H00Q), C00D(H00D),
 C00S(H00S), C00T(H00T), C00A(H00A), C00X(H00X)
2.d Idealised Me refined as rotating group:
 C00H(H00e,H00f,H00g), C00O(H00h,H00i,H00k), C00U(H00l,H00n,H00o), C00V(H00p,
 H00u,H00v), C010(H01a,H01b,H01c), C011(H01d,H01e,H01f)
;
_olex2_submission_special_instructions 'No special instructions were received'

loop_
_space_group_symop_id
_space_group_symop_operation_xyz
1 x,y,z
2 x+1/2,-y+1/2,-z
3 -x,y+1/2,-z+1/2
4 -x+1/2,-y,z+1/2

loop_
_atom_site_label
_atom_site_type_symbol
_atom_site_fract_x
_atom_site_fract_y
_atom_site_fract_z
_atom_site_U_iso_or_equiv
_atom_site_adp_type
_atom_site_occupancy
_atom_site_refinement_flags_posn
S001 S 0.68690(4) 0.81709(2) 0.44265(2) 0.03256(12) Uani 1.000000 .
O002 O 0.76029(15) 0.83694(9) 0.51129(8) 0.0474(4) Uani 1.000000 .
O003 O 0.59154(14) 0.54883(9) 0.19833(8) 0.0447(3) Uani 1.000000 .
O004 O 0.22149(14) 0.35912(8) 0.55791(8) 0.0403(3) Uani 1.000000 .
O005 O 0.57235(14) 0.86651(8) 0.42130(8) 0.0431(3) Uani 1.000000 .
O006 O 0.78150(13) 0.48048(9) 0.22998(9) 0.0455(3) Uani 1.000000 .
N007 N 0.63478(15) 0.71880(9) 0.45203(8) 0.0328(3) Uani 1.000000 .
C008 C 0.58275(16) 0.42304(11) 0.27855(9) 0.0284(3) Uani 1.000000 .
C009 C 0.47422(16) 0.54071(10) 0.35341(9) 0.0256(3) Uani 1.000000 .
C00A C 0.36047(16) 0.40757(10) 0.45194(9) 0.0267(3) Uani 1.000000 .
C00B C 0.50213(16) 0.44829(11) 0.33956(9) 0.0259(3) Uani 1.000000 .
C00C C 0.44269(16) 0.38459(10) 0.38816(9) 0.0256(3) Uani 1.000000 .
C00D C 0.60752(17) 0.33555(12) 0.26392(10) 0.0330(4) Uani 1.000000 .
C00E C 0.56035(17) 0.59273(10) 0.38990(9) 0.0270(3) Uani 1.000000 .
C00F C 0.30123(18) 0.34501(11) 0.49553(10) 0.0313(4) Uani 1.000000 .
C00G C 0.53759(17) 0.68808(11) 0.39389(10) 0.0319(4) Uani 1.000000 .
C00H C 0.34428(17) 0.57159(11) 0.31966(10) 0.0310(4) Uani 1.000000 .
C00I C 0.64814(17) 0.49085(12) 0.23014(10) 0.0318(4) Uani 1.000000 .
C00J C 0.75286(18) 0.83436(12) 0.29005(11) 0.0373(4) Uani 1.000000 .
C00K C 0.46562(16) 0.29675(11) 0.37138(9) 0.0287(3) Uani 1.000000 .
C00L C 0.79942(17) 0.81721(11) 0.36453(10) 0.0333(4) Uani 1.000000 .
C00M C 0.93223(19) 0.79464(14) 0.37579(11) 0.0428(4) Uani 1.000000 .
C00N C 0.68873(18) 0.57314(10) 0.42865(9) 0.0303(3) Uani 1.000000 .
C00O C 0.1938(2) 0.44630(12) 0.57728(10) 0.0380(4) Uani 1.000000 .
C00P C 0.96991(19) 0.80029(14) 0.23760(12) 0.0430(5) Uani 1.000000 .
C00Q C 0.54973(18) 0.27422(11) 0.30859(10) 0.0336(4) Uani 1.000000 .
C00R C 0.83789(19) 0.82573(13) 0.22782(12) 0.0418(4) Uani 1.000000 .
C00S C 0.4009(2) 0.23408(11) 0.41745(10) 0.0362(4) Uani 1.000000 .
C00T C 0.3204(2) 0.25739(11) 0.47728(10) 0.0365(4) Uani 1.000000 .
C00U C 0.8932(2) 0.49140(15) 0.46835(14) 0.0513(5) Uani 1.000000 .
C00V C 1.0603(2) 0.79095(19) 0.16867(13) 0.0586(6) Uani 1.000000 .
C00W C 1.0150(2) 0.78561(16) 0.31249(12) 0.0487(5) Uani 1.000000 .
C00X C 0.7609(2) 0.50181(13) 0.42845(12) 0.0425(4) Uani 1.000000 .
C00Y C 0.7328(2) 0.65189(12) 0.47185(13) 0.0464(5) Uani 1.000000 .
C00Z C 0.8634(2) 0.55009(15) 0.19733(14) 0.0500(5) Uani 1.000000 .
C010 C 0.9913(3) 0.5506(2) 0.2448(2) 0.0766(8) Uani 1.000000 .
C011 C 0.8867(4) 0.5323(2) 0.11503(17) 0.0841(10) Uani 1.000000 .
H00M H 0.96568(19) 0.78552(14) 0.42657(11) 0.0514(5) Uiso 1.000000 R
H00W H 1.1051(2) 0.76891(16) 0.32031(12) 0.0584(6) Uiso 1.000000 R
H00R H 0.80569(19) 0.83739(13) 0.17720(12) 0.0501(5) Uiso 1.000000 R
H00J H 0.66308(18) 0.85188(12) 0.28225(11) 0.0447(5) Uiso 1.000000 R
H00Q H 0.56590(18) 0.21555(11) 0.29760(10) 0.0404(5) Uiso 1.000000 R
H00D H 0.66488(17) 0.31944(12) 0.22264(10) 0.0396(4) Uiso 1.000000 R
H00S H 0.4140(2) 0.17511(11) 0.40642(10) 0.0434(5) Uiso 1.000000 R
H00T H 0.2766(2) 0.21464(11) 0.50703(10) 0.0438(5) Uiso 1.000000 R
H00A H 0.34668(16) 0.46616(10) 0.46427(9) 0.0321(4) Uiso 1.000000 R
H00b H 0.44510(17) 0.70098(11) 0.41030(10) 0.0383(4) Uiso 1.000000 R
H00c H 0.55404(17) 0.71512(11) 0.34296(10) 0.0383(4) Uiso 1.000000 R
H00e H 0.3526(4) 0.5760(8) 0.26330(12) 0.0466(5) Uiso 1.000000 GR
H00f H 0.2732(3) 0.5310(5) 0.3325(7) 0.0466(5) Uiso 1.000000 GR
H00g H 0.3225(7) 0.6279(4) 0.3412(6) 0.0466(5) Uiso 1.000000 GR
H00h H 0.1570(13) 0.4757(3) 0.5320(3) 0.0570(6) Uiso 1.000000 GR
H00i H 0.1290(11) 0.44824(12) 0.6197(6) 0.0570(6) Uiso 1.000000 GR
H00k H 0.2765(3) 0.4747(3) 0.5934(8) 0.0570(6) Uiso 1.000000 GR
H00l H 0.9647(3) 0.4910(12) 0.42970(16) 0.0769(8) Uiso 1.000000 GR
H00n H 0.9070(8) 0.5391(6) 0.5043(8) 0.0769(8) Uiso 1.000000 GR
H00o H 0.8940(7) 0.4373(6) 0.4971(9) 0.0769(8) Uiso 1.000000 GR
H00p H 1.0067(3) 0.7788(13) 0.1225(3) 0.0880(9) Uiso 1.000000 GR
H00u H 1.1102(15) 0.8442(5) 0.1609(7) 0.0880(9) Uiso 1.000000 GR
H00v H 1.1229(13) 0.7438(8) 0.1776(5) 0.0880(9) Uiso 1.000000 GR
H00X H 0.7264(2) 0.45393(13) 0.40111(12) 0.0510(5) Uiso 1.000000 R
H00y H 0.8236(2) 0.66922(12) 0.45556(13) 0.0557(6) Uiso 1.000000 R
H H 0.7333(2) 0.64118(12) 0.52831(13) 0.0557(6) Uiso 1.000000 R
H00Z H 0.8160(2) 0.60602(15) 0.20326(14) 0.0600(6) Uiso 1.000000 R
H01a H 0.9695(4) 0.5590(16) 0.2996(3) 0.1149(12) Uiso 1.000000 GR
H01b H 1.0377(13) 0.4958(7) 0.2384(12) 0.1149(12) Uiso 1.000000 GR
H01c H 1.0492(11) 0.5972(10) 0.2271(10) 0.1149(12) Uiso 1.000000 GR
H01d H 0.938(2) 0.4791(9) 0.10979(18) 0.1262(14) Uiso 1.000000 GR
H01e H 0.8009(4) 0.5262(17) 0.0884(3) 0.1262(14) Uiso 1.000000 GR
H01f H 0.937(2) 0.5796(8) 0.0919(4) 0.1262(14) Uiso 1.000000 GR

loop_
_atom_site_aniso_label
_atom_site_aniso_U_11
_atom_site_aniso_U_22
_atom_site_aniso_U_33
_atom_site_aniso_U_12
_atom_site_aniso_U_13
_atom_site_aniso_U_23
S001 0.0333(2) 0.02700(19) 0.0373(2) -0.00359(16) 0.00136(17) -0.01031(16)
O002 0.0542(9) 0.0440(8) 0.0440(8) -0.0070(6) -0.0054(6) -0.0202(6)
O003 0.0389(7) 0.0520(8) 0.0430(7) 0.0057(6) 0.0025(6) 0.0164(6)
O004 0.0486(8) 0.0338(6) 0.0385(6) 0.0017(6) 0.0150(6) 0.0055(5)
O005 0.0395(7) 0.0297(6) 0.0601(9) 0.0026(5) 0.0039(6) -0.0119(6)
O006 0.0288(7) 0.0429(7) 0.0647(9) 0.0020(6) 0.0097(6) 0.0137(7)
N007 0.0355(8) 0.0304(7) 0.0324(7) -0.0057(6) -0.0023(6) -0.0023(6)
C008 0.0214(8) 0.0361(9) 0.0277(7) -0.0008(6) -0.0038(6) -0.0016(7)
C009 0.0249(8) 0.0272(8) 0.0248(7) -0.0030(6) 0.0015(6) 0.0016(6)
C00A 0.0278(8) 0.0258(7) 0.0266(8) -0.0007(6) -0.0027(6) -0.0012(6)
C00B 0.0214(7) 0.0297(8) 0.0265(7) -0.0019(6) -0.0049(6) -0.0007(6)
C00C 0.0239(7) 0.0272(8) 0.0256(7) -0.0005(6) -0.0058(6) -0.0008(6)
C00D 0.0279(8) 0.0395(9) 0.0317(8) 0.0054(7) -0.0004(7) -0.0061(7)
C00E 0.0272(8) 0.0269(8) 0.0267(7) -0.0017(6) 0.0025(6) 0.0023(6)
C00F 0.0331(9) 0.0316(8) 0.0293(8) 0.0015(7) 0.0014(7) 0.0024(6)
C00G 0.0313(9) 0.0269(8) 0.0374(8) -0.0046(7) -0.0047(7) 0.0003(7)
C00H 0.0266(8) 0.0318(8) 0.0348(9) -0.0010(7) -0.0033(7) 0.0012(7)
C00I 0.0283(8) 0.0387(9) 0.0283(8) 0.0022(7) 0.0022(7) -0.0014(7)
C00J 0.0273(9) 0.0387(9) 0.0458(10) -0.0051(7) -0.0034(7) 0.0057(8)
C00K 0.0289(8) 0.0271(8) 0.0302(8) 0.0027(6) -0.0051(6) -0.0004(6)
C00L 0.0289(8) 0.0326(8) 0.0384(9) -0.0065(8) -0.0025(7) -0.0005(7)
C00M 0.0311(9) 0.0569(12) 0.0404(10) -0.0037(9) -0.0081(8) 0.0027(9)
C00N 0.0317(9) 0.0322(8) 0.0271(8) -0.0055(7) -0.0050(7) 0.0028(6)
C00O 0.0392(10) 0.0382(9) 0.0366(9) 0.0027(8) 0.0082(8) -0.0025(7)
C00P 0.0320(10) 0.0537(12) 0.0433(10) -0.0090(9) 0.0003(8) 0.0039(9)
C00Q 0.0344(9) 0.0303(8) 0.0362(9) 0.0068(7) -0.0027(8) -0.0065(7)
C00R 0.0347(9) 0.0527(11) 0.0379(9) -0.0099(9) -0.0048(8) 0.0097(8)
C00S 0.0443(10) 0.0239(8) 0.0403(9) 0.0036(7) -0.0011(8) 0.0007(7)
C00T 0.0443(10) 0.0270(8) 0.0383(9) -0.0002(8) 0.0031(8) 0.0064(7)
C00U 0.0435(11) 0.0490(12) 0.0613(13) 0.0054(9) -0.0209(10) -0.0050(10)
C00V 0.0426(12) 0.0826(17) 0.0508(12) -0.0084(12) 0.0082(10) 0.0069(12)
C00W 0.0250(9) 0.0718(14) 0.0492(11) -0.0022(9) -0.0043(8) 0.0047(10)
C00X 0.0380(10) 0.0421(10) 0.0473(10) 0.0024(8) -0.0139(8) -0.0091(8)
C00Y 0.0533(12) 0.0325(9) 0.0536(12) -0.0044(8) -0.0237(10) 0.0016(8)
C00Z 0.0367(11) 0.0497(12) 0.0636(13) 0.0002(9) 0.0134(10) 0.0129(10)
C010 0.0546(14) 0.0766(18) 0.099(2) -0.0222(14) -0.0139(14) 0.0207(16)
C011 0.087(2) 0.101(2) 0.0638(15) -0.0310(19) 0.0239(16) -0.0064(16)

loop_
_atom_type_symbol
_atom_type_scat_dispersion_real
_atom_type_scat_dispersion_imag
_atom_type_scat_Cromer_Mann_a1
_atom_type_scat_Cromer_Mann_a2
_atom_type_scat_Cromer_Mann_a3
_atom_type_scat_Cromer_Mann_a4
_atom_type_scat_Cromer_Mann_b1
_atom_type_scat_Cromer_Mann_b2
_atom_type_scat_Cromer_Mann_b3
_atom_type_scat_Cromer_Mann_b4
_atom_type_scat_Cromer_Mann_c
_atom_type_scat_source
_atom_type_scat_dispersion_source
C 0.01788 0.00908 2.31000 1.02000 1.58860 0.86500 20.84390 10.20750 0.56870 51.65120 0.21560 'International Tables Volume C Table 6.1.1.4 (pp. 500-502)' 'Brennan, Cowan, Rev. Sci. Instrum., 1992, 63, 850'
H 0.00000 0.00000 0.49300 0.32291 0.14019 0.04081 10.51090 26.12570 3.14236 57.79970 0.00304 'International Tables Volume C Table 6.1.1.4 (pp. 500-502)' 'Brennan, Cowan, Rev. Sci. Instrum., 1992, 63, 850'
N 0.03110 0.01806 12.21260 3.13220 2.01250 1.16630 0.00570 9.89330 28.99750 0.58260 -11.52900 'International Tables Volume C Table 6.1.1.4 (pp. 500-502)' 'Brennan, Cowan, Rev. Sci. Instrum., 1992, 63, 850'
O 0.04960 0.03233 3.04850 2.28680 1.54630 0.86700 13.27710 5.70110 0.32390 32.90890 0.25080 'International Tables Volume C Table 6.1.1.4 (pp. 500-502)' 'Brennan, Cowan, Rev. Sci. Instrum., 1992, 63, 850'
S 0.33375 0.55836 6.90530 5.20340 1.43790 1.58630 1.46790 22.21510 0.25360 56.17200 0.86690 'International Tables Volume C Table 6.1.1.4 (pp. 500-502)' 'Brennan, Cowan, Rev. Sci. Instrum., 1992, 63, 850'

loop_
_geom_angle_atom_site_label_1
_geom_angle_atom_site_label_2
_geom_angle_atom_site_label_3
_geom_angle
_geom_angle_site_symmetry_1
_geom_angle_site_symmetry_3
_geom_angle_publ_flag
O005 S001 O002 120.61(8) . . ?
N007 S001 O002 106.66(8) . . ?
N007 S001 O005 106.07(8) . . ?
C00L S001 O002 107.86(8) . . ?
C00L S001 O005 108.40(9) . . ?
C00L S001 N007 106.42(8) . . ?
C00O O004 C00F 117.01(13) . . ?
C00Z O006 C00I 117.68(15) . . ?
C00G N007 S001 116.68(12) . . ?
C00Y N007 S001 118.52(12) . . ?
C00Y N007 C00G 111.48(14) . . ?
C00D C008 C00B 120.95(16) . . ?
C00I C008 C00B 118.54(15) . . ?
C00I C008 C00D 120.46(15) . . ?
C00E C009 C00B 122.77(15) . . ?
C00H C009 C00B 114.23(13) . . ?
C00H C009 C00E 122.93(15) . . ?
C00F C00A C00C 119.82(15) . . ?
H00A C00A C00C 120.09(9) . . ?
H00A C00A C00F 120.09(10) . . ?
C009 C00B C008 120.50(14) . . ?
C00C C00B C008 119.40(15) . . ?
C00C C00B C009 120.08(14) . . ?
C00B C00C C00A 121.33(14) . . ?
C00K C00C C00A 119.70(15) . . ?
C00K C00C C00B 118.97(15) . . ?
C00Q C00D C008 120.38(16) . . ?
H00D C00D C008 119.81(10) . . ?
H00D C00D C00Q 119.81(10) . . ?
C00G C00E C009 121.46(15) . . ?
C00N C00E C009 130.17(15) . . ?
C00N C00E C00G 108.33(14) . . ?
C00A C00F O004 125.11(15) . . ?
C00T C00F O004 114.34(15) . . ?
C00T C00F C00A 120.55(16) . . ?
C00E C00G N007 104.58(14) . . ?
H00b C00G N007 110.83(9) . . ?
H00b C00G C00E 110.83(9) . . ?
H00c C00G N007 110.83(9) . . ?
H00c C00G C00E 110.83(9) . . ?
H00c C00G H00b 108.9 . . ?
H00e C00H C009 109.5 . . ?
H00f C00H C009 109.5 . . ?
H00f C00H H00e 109.5 . . ?
H00g C00H C009 109.5 . . ?
H00g C00H H00e 109.5 . . ?
H00g C00H H00f 109.5 . . ?
O006 C00I O003 123.94(17) . . ?
C008 C00I O003 125.53(15) . . ?
C008 C00I O006 110.46(15) . . ?
C00R C00J C00L 119.62(17) . . ?
H00J C00J C00L 120.19(11) . . ?
H00J C00J C00R 120.19(11) . . ?
C00Q C00K C00C 119.45(15) . . ?
C00S C00K C00C 118.56(15) . . ?
C00S C00K C00Q 121.98(15) . . ?
C00J C00L S001 119.60(13) . . ?
C00M C00L S001 120.39(14) . . ?
C00M C00L C00J 119.86(17) . . ?
C00W C00M C00L 119.34(18) . . ?
H00M C00M C00L 120.33(11) . . ?
H00M C00M C00W 120.33(11) . . ?
C00X C00N C00E 130.13(16) . . ?
C00Y C00N C00E 108.05(15) . . ?
C00Y C00N C00X 121.81(17) . . ?
H00h C00O O004 109.5 . . ?
H00i C00O O004 109.5 . . ?
H00i C00O H00h 109.5 . . ?
H00k C00O O004 109.5 . . ?
H00k C00O H00h 109.5 . . ?
H00k C00O H00i 109.5 . . ?
C00V C00P C00R 120.27(19) . . ?
C00W C00P C00R 117.97(19) . . ?
C00W C00P C00V 121.74(18) . . ?
C00K C00Q C00D 120.82(15) . . ?
H00Q C00Q C00D 119.59(10) . . ?
H00Q C00Q C00K 119.59(10) . . ?
C00P C00R C00J 121.38(18) . . ?
H00R C00R C00J 119.31(11) . . ?
H00R C00R C00P 119.31(12) . . ?
C00T C00S C00K 120.83(16) . . ?
H00S C00S C00K 119.58(10) . . ?
H00S C00S C00T 119.58(10) . . ?
C00S C00T C00F 120.48(16) . . ?
H00T C00T C00F 119.76(10) . . ?
H00T C00T C00S 119.76(10) . . ?
H00l C00U C00X 109.5 . . ?
H00n C00U C00X 109.5 . . ?
H00n C00U H00l 109.5 . . ?
H00o C00U C00X 109.5 . . ?
H00o C00U H00l 109.5 . . ?
H00o C00U H00n 109.5 . . ?
H00p C00V C00P 109.5 . . ?
H00u C00V C00P 109.5 . . ?
H00u C00V H00p 109.5 . . ?
H00v C00V C00P 109.5 . . ?
H00v C00V H00p 109.5 . . ?
H00v C00V H00u 109.5 . . ?
C00P C00W C00M 121.75(18) . . ?
H00W C00W C00M 119.12(11) . . ?
H00W C00W C00P 119.12(12) . . ?
C00U C00X C00N 124.73(18) . . ?
H00X C00X C00N 117.63(11) . . ?
H00X C00X C00U 117.63(12) . . ?
C00N C00Y N007 105.59(15) . . ?
H00y C00Y N007 110.62(10) . . ?
H00y C00Y C00N 110.62(12) . . ?
H C00Y N007 110.62(11) . . ?
H C00Y C00N 110.62(10) . . ?
H C00Y H00y 108.8 . . ?
C010 C00Z O006 105.42(18) . . ?
C011 C00Z O006 108.6(2) . . ?
C011 C00Z C010 112.9(2) . . ?
H00Z C00Z O006 109.92(10) . . ?
H00Z C00Z C010 109.92(16) . . ?
H00Z C00Z C011 109.92(18) . . ?
H01a C010 C00Z 109.5 . . ?
H01b C010 C00Z 109.5 . . ?
H01b C010 H01a 109.5 . . ?
H01c C010 C00Z 109.5 . . ?
H01c C010 H01a 109.5 . . ?
H01c C010 H01b 109.5 . . ?
H01d C011 C00Z 109.5 . . ?
H01e C011 C00Z 109.5 . . ?
H01e C011 H01d 109.5 . . ?
H01f C011 C00Z 109.5 . . ?
H01f C011 H01d 109.5 . . ?
H01f C011 H01e 109.5 . . ?

loop_
_geom_bond_atom_site_label_1
_geom_bond_atom_site_label_2
_geom_bond_distance
_geom_bond_site_symmetry_2
_geom_bond_publ_flag
S001 O002 1.4296(14) . ?
S001 O005 1.4317(14) . ?
S001 N007 1.6302(14) . ?
S001 C00L 1.7589(18) . ?
O003 C00I 1.202(2) . ?
O004 C00F 1.360(2) . ?
O004 C00O 1.430(2) . ?
O006 C00I 1.346(2) . ?
O006 C00Z 1.475(2) . ?
N007 C00G 1.479(2) . ?
N007 C00Y 1.475(2) . ?
C008 C00B 1.386(2) . ?
C008 C00D 1.412(2) . ?
C008 C00I 1.501(2) . ?
C009 C00B 1.490(2) . ?
C009 C00E 1.343(2) . ?
C009 C00H 1.506(2) . ?
C00A C00C 1.422(2) . ?
C00A C00F 1.369(2) . ?
C00A H00A 0.9500 . ?
C00B C00C 1.432(2) . ?
C00C C00K 1.422(2) . ?
C00D C00Q 1.360(3) . ?
C00D H00D 0.9500 . ?
C00E C00G 1.509(2) . ?
C00E C00N 1.482(2) . ?
C00F C00T 1.418(2) . ?
C00G H00b 0.9900 . ?
C00G H00c 0.9900 . ?
C00H H00e 0.9800 . ?
C00H H00f 0.9800 . ?
C00H H00g 0.9800 . ?
C00J C00L 1.395(3) . ?
C00J C00R 1.379(3) . ?
C00J H00J 0.9500 . ?
C00K C00Q 1.418(2) . ?
C00K C00S 1.419(2) . ?
C00L C00M 1.391(3) . ?
C00M C00W 1.380(3) . ?
C00M H00M 0.9500 . ?
C00N C00X 1.329(3) . ?
C00N C00Y 1.505(2) . ?
C00O H00h 0.9800 . ?
C00O H00i 0.9800 . ?
C00O H00k 0.9800 . ?
C00P C00R 1.392(3) . ?
C00P C00V 1.503(3) . ?
C00P C00W 1.390(3) . ?
C00Q H00Q 0.9500 . ?
C00R H00R 0.9500 . ?
C00S C00T 1.361(3) . ?
C00S H00S 0.9500 . ?
C00T H00T 0.9500 . ?
C00U C00X 1.503(3) . ?
C00U H00l 0.9800 . ?
C00U H00n 0.9800 . ?
C00U H00o 0.9800 . ?
C00V H00p 0.9800 . ?
C00V H00u 0.9800 . ?
C00V H00v 0.9800 . ?
C00W H00W 0.9500 . ?
C00X H00X 0.9500 . ?
C00Y H00y 0.9900 . ?
C00Y H 0.9900 . ?
C00Z C010 1.522(4) . ?
C00Z C011 1.468(4) . ?
C00Z H00Z 1.0000 . ?
C010 H01a 0.9800 . ?
C010 H01b 0.9800 . ?
C010 H01c 0.9800 . ?
C011 H01d 0.9800 . ?
C011 H01e 0.9800 . ?
C011 H01f 0.9800 . ?

loop_
_geom_torsion_atom_site_label_1
_geom_torsion_atom_site_label_2
_geom_torsion_atom_site_label_3
_geom_torsion_atom_site_label_4
_geom_torsion
_geom_torsion_site_symmetry_1
_geom_torsion_site_symmetry_2
_geom_torsion_site_symmetry_3
_geom_torsion_site_symmetry_4
_geom_torsion_publ_flag
S001 N007 C00G C00E 152.10(13) . . . . ?
S001 N007 C00Y C00N -144.19(15) . . . . ?
S001 C00L C00J C00R -173.26(15) . . . . ?
S001 C00L C00M C00W 172.58(17) . . . . ?
O003 C00I O006 C00Z 8.0(2) . . . . ?
O003 C00I C008 C00B -54.1(2) . . . . ?
O003 C00I C008 C00D 128.45(19) . . . . ?
O004 C00F C00A C00C 179.58(17) . . . . ?
O004 C00F C00T C00S -178.20(16) . . . . ?
O006 C00I C008 C00B 122.94(15) . . . . ?
O006 C00I C008 C00D -54.53(17) . . . . ?
N007 C00G C00E C009 167.86(12) . . . . ?
N007 C00G C00E C00N -14.24(15) . . . . ?
N007 C00Y C00N C00E -4.75(18) . . . . ?
N007 C00Y C00N C00X 174.63(15) . . . . ?
C008 C00B C009 C00E -80.48(17) . . . . ?
C008 C00B C009 C00H 96.75(16) . . . . ?
C008 C00B C00C C00A 179.30(14) . . . . ?
C008 C00B C00C C00K -1.42(17) . . . . ?
C008 C00D C00Q C00K -1.1(2) . . . . ?
C009 C00B C00C C00A -2.36(17) . . . . ?
C009 C00B C00C C00K 176.92(14) . . . . ?
C009 C00E C00N C00X 10.4(2) . . . . ?
C009 C00E C00N C00Y -170.3(2) . . . . ?
C00A C00C C00K C00Q -178.82(15) . . . . ?
C00A C00C C00K C00S 2.43(18) . . . . ?
C00A C00F C00T C00S 1.8(2) . . . . ?
C00B C00C C00K C00Q 1.88(18) . . . . ?
C00B C00C C00K C00S -176.87(15) . . . . ?
C00C C00K C00Q C00D -0.63(19) . . . . ?
C00C C00K C00S C00T -1.09(19) . . . . ?
C00D C00Q C00K C00S 178.08(16) . . . . ?
C00E C00N C00X C00U 177.7(2) . . . . ?
C00F C00T C00S C00K -1.0(2) . . . . ?
C00J C00L C00M C00W -3.0(2) . . . . ?
C00J C00R C00P C00V 179.7(2) . . . . ?
C00J C00R C00P C00W -1.5(2) . . . . ?
C00L C00M C00W C00P 1.4(2) . . . . ?
C00M C00W C00P C00R 0.8(3) . . . . ?
C00M C00W C00P C00V 179.6(2) . . . . ?
